data_4031989
loop_
_publ_author_name
'Ma, Hao-Wei'
'Chen, Pei-Min'
'Lo, Ji-Xian'
'Lin, Ying-Chih'
'Huang, Shou-Ling'
'Chen, Chi-Ren'
'Chia, Pi-Yeh'

_publ_section_title
;
 Domino Cyclization of 1,n-Enynes (n = 7, 8, 9) Giving Derivatives of
 Pyrane, Chromene, Fluorene, Phenanthrene and Dibenzo[7]annulene by
 Ruthenium Complexes.
;
_journal_issue 11
_journal_name_full 'The Journal of organic chemistry'
_journal_page_first 4494
_journal_page_last 4505
_journal_paper_doi 10.1021/acs.joc.6b00260
_journal_volume 81
_journal_year 2016
_chemical_absolute_configuration unk
_chemical_formula_sum 'C56 H57 F6 O P3 Ru'
_chemical_formula_weight 1054.00
_chemical_name_systematic
; 
 ? 
;
_space_group_IT_number 19
_symmetry_cell_setting orthorhombic
_symmetry_space_group_name_Hall 'P 2ac 2ab'
_symmetry_space_group_name_H-M 'P 21 21 21'
_atom_sites_solution_hydrogens geom
_atom_sites_solution_primary direct
_atom_sites_solution_secondary difmap
_audit_creation_method SHELXL-97
_cell_angle_alpha 90.00
_cell_angle_beta 90.00
_cell_angle_gamma 90.00
_cell_formula_units_Z 4
_cell_length_a 14.2112(4)
_cell_length_b 17.5594(7)
_cell_length_c 19.6273(7)
_cell_measurement_reflns_used 12137
_cell_measurement_temperature 150(2)
_cell_measurement_theta_max 28.8640
_cell_measurement_theta_min 3.3220
_cell_volume 4897.8(3)
_computing_cell_refinement
; 
CrysAlisPro, Agilent Technologies, 
Version 1.171.36.24 (release 03-12-2012 CrysAlis171 .NET) 
(compiled Dec  3 2012,18:21:49) 
Empirical absorption correction using spherical harmonics, 
 implemented in SCALE3 ABSPACK scaling algorithm. 
;
_computing_data_collection
; 
CrysAlisPro, Agilent Technologies, 
Version 1.171.36.24 (release 03-12-2012 CrysAlis171 .NET) 
(compiled Dec  3 2012,18:21:49) 
Empirical absorption correction using spherical harmonics, 
 implemented in SCALE3 ABSPACK scaling algorithm. 
;
_computing_data_reduction
; 
CrysAlisPro, Agilent Technologies, 
Version 1.171.36.24 (release 03-12-2012 CrysAlis171 .NET) 
(compiled Dec  3 2012,18:21:49) 
Empirical absorption correction using spherical harmonics, 
 implemented in SCALE3 ABSPACK scaling algorithm. 
;
_computing_molecular_graphics SHELXTL
_computing_publication_material SHELXTL
_computing_structure_refinement 'SHELXL-97 (Sheldrick, 1997)'
_computing_structure_solution 'SHELXS-97 (Sheldrick, 1990)'
_diffrn_ambient_temperature 150(2)
_diffrn_measured_fraction_theta_full 0.979
_diffrn_measured_fraction_theta_max 0.979
_diffrn_measurement_device_type 'Oxford Diffraction Gemini A'
_diffrn_measurement_method CCD
_diffrn_radiation_monochromator graphite
_diffrn_radiation_source 'fine-focus sealed tube'
_diffrn_radiation_type MoK\a
_diffrn_radiation_wavelength 0.71073
_diffrn_reflns_av_R_equivalents 0.0378
_diffrn_reflns_av_sigmaI/netI 0.0476
_diffrn_reflns_limit_h_max 14
_diffrn_reflns_limit_h_min -18
_diffrn_reflns_limit_k_max 18
_diffrn_reflns_limit_k_min -22
_diffrn_reflns_limit_l_max 25
_diffrn_reflns_limit_l_min -19
_diffrn_reflns_number 24222
_diffrn_reflns_theta_full 27.50
_diffrn_reflns_theta_max 27.50
_diffrn_reflns_theta_min 2.73
_exptl_absorpt_coefficient_mu 0.481
_exptl_absorpt_correction_T_max 1.00000
_exptl_absorpt_correction_T_min 0.86978
_exptl_absorpt_correction_type multi-scan
_exptl_absorpt_process_details
; 
CrysAlisPro, Agilent Technologies, 
Version 1.171.36.24 (release 03-12-2012 CrysAlis171 .NET) 
(compiled Dec  3 2012,18:21:49) 
Empirical absorption correction using spherical harmonics, 
 implemented in SCALE3 ABSPACK scaling algorithm. 
;
_exptl_crystal_density_diffrn 1.429
_exptl_crystal_density_method 'not measured'
_exptl_crystal_description column
_exptl_crystal_F_000 2176
_exptl_crystal_size_max 0.25
_exptl_crystal_size_mid 0.20
_exptl_crystal_size_min 0.15
_refine_diff_density_max 0.586
_refine_diff_density_min -0.390
_refine_diff_density_rms 0.067
_refine_ls_abs_structure_details 'Flack H D (1983), Acta Cryst. A39, 876-881'
_refine_ls_abs_structure_Flack -0.05(3)
_refine_ls_extinction_method none
_refine_ls_goodness_of_fit_ref 1.040
_refine_ls_hydrogen_treatment mixed
_refine_ls_matrix_type full
_refine_ls_number_parameters 650
_refine_ls_number_reflns 10126
_refine_ls_number_restraints 221
_refine_ls_restrained_S_all 1.093
_refine_ls_R_factor_all 0.0507
_refine_ls_R_factor_gt 0.0429
_refine_ls_shift/su_max 0.001
_refine_ls_shift/su_mean 0.000
_refine_ls_structure_factor_coef Fsqd
_refine_ls_weighting_details 'calc w=1/[\s^2^(Fo^2^)+(0.0484P)^2^+3.0961P] where P=(Fo^2^+2Fc^2^)/3'
_refine_ls_weighting_scheme calc
_refine_ls_wR_factor_gt 0.0993
_refine_ls_wR_factor_ref 0.1045
_reflns_number_gt 9129
_reflns_number_total 10126
_reflns_threshold_expression >2sigma(I)
_cod_data_source_file jo6b00260_si_002.cif
_cod_data_source_block ic16023
_cod_depositor_comments
;
The following automatic conversions were performed:

'_symmetry_cell_setting' value 'Orthorhombic' changed to
'orthorhombic' according to
/usr/data/users/saulius/crontab/automatic-downloads/rss-feeds/ACS/lib/dictionaries/cif_core.dic
dictionary named 'cif_core.dic' version 2.4.2 from 2011-04-26.

Automatic conversion script
Id: cif_fix_values 4268 2015-11-12 08:31:59Z antanas 

 Adding full bibliography for 4031989.cif.
;
_cod_original_sg_symbol_H-M P2(1)2(1)2(1)
_cod_database_code 4031989

loop_
_symmetry_equiv_pos_as_xyz
'x, y, z'
'-x+1/2, -y, z+1/2'
'-x, y+1/2, -z+1/2'
'x+1/2, -y+1/2, -z'

loop_
_atom_site_label
_atom_site_type_symbol
_atom_site_fract_x
_atom_site_fract_y
_atom_site_fract_z
_atom_site_U_iso_or_equiv
_atom_site_adp_type
_atom_site_occupancy
_atom_site_symmetry_multiplicity
_atom_site_calc_flag
_atom_site_refinement_flags
_atom_site_disorder_assembly
_atom_site_disorder_group
Ru1 Ru 0.660883(19) 0.462144(18) 0.046280(15) 0.02771(8) Uani 1 1 d . . .
P1 P 0.67971(7) 0.59259(6) 0.02297(5) 0.0277(2) Uani 1 1 d . . .
P2 P 0.68153(6) 0.46905(6) 0.16526(5) 0.0277(2) Uani 1 1 d . . .
C1 C 0.5280(3) 0.4612(3) 0.0472(2) 0.0390(9) Uani 1 1 d . A .
C2 C 0.4384(3) 0.4472(3) 0.0425(3) 0.0529(13) Uani 1 1 d . . .
C3 C 0.3949(3) 0.3856(3) 0.0882(2) 0.0423(11) Uani 1 1 d . A .
H3A H 0.4132 0.3963 0.1360 0.051 Uiso 1 1 calc R . .
H3B H 0.3255 0.3901 0.0855 0.051 Uiso 1 1 calc R . .
C4 C 0.4214(3) 0.3055(3) 0.0720(3) 0.0573(15) Uani 1 1 d . . .
H4A H 0.4663 0.2983 0.0368 0.069 Uiso 1 1 calc R A .
C5 C 0.3900(8) 0.2459(4) 0.1006(4) 0.124(4) Uani 1 1 d . A .
H5A H 0.3449 0.2500 0.1361 0.148 Uiso 1 1 calc R . .
H5B H 0.4115 0.1972 0.0864 0.148 Uiso 1 1 calc R . .
O1 O 0.2228(5) 0.5062(5) -0.1025(4) 0.0705(18) Uani 0.542(6) 1 d PDU A 1
C6 C 0.3801(5) 0.4720(6) -0.0177(5) 0.0489(18) Uani 0.542(6) 1 d PDU A 1
H6A H 0.4157 0.5122 -0.0386 0.059 Uiso 0.542(6) 1 d PR A 1
C8 C 0.3084(6) 0.4718(7) -0.1329(5) 0.064(2) Uani 0.542(6) 1 d PDU A 1
H8A H 0.3554 0.5119 -0.1430 0.076 Uiso 0.542(6) 1 calc PR A 1
H8B H 0.2923 0.4455 -0.1760 0.076 Uiso 0.542(6) 1 calc PR A 1
C9 C 0.2416(7) 0.5539(6) -0.0462(6) 0.0627(18) Uani 0.542(6) 1 d PDU A 1
H9A H 0.1818 0.5735 -0.0271 0.075 Uiso 0.542(6) 1 calc PR A 1
H9B H 0.2802 0.5979 -0.0608 0.075 Uiso 0.542(6) 1 calc PR A 1
C10 C 0.2932(6) 0.5090(6) 0.0069(5) 0.0536(17) Uani 0.542(6) 1 d PDU A 1
H10A H 0.2502 0.4694 0.0261 0.064 Uiso 0.542(6) 1 calc PRD A 1
O1' O 0.2010(6) 0.5777(5) -0.0538(5) 0.0706(19) Uani 0.458(6) 1 d PDU A 2
C6' C 0.3719(7) 0.5125(6) 0.0049(6) 0.049(2) Uani 0.458(6) 1 d PDU A 2
H6'A H 0.4125 0.5453 -0.0246 0.058 Uiso 0.458(6) 1 calc PRD A 2
C8' C 0.2617(8) 0.6222(7) -0.0080(7) 0.059(2) Uani 0.458(6) 1 d PDU A 2
H8'1 H 0.2250 0.6651 0.0111 0.071 Uiso 0.458(6) 1 calc PR A 2
H8'2 H 0.3146 0.6438 -0.0345 0.071 Uiso 0.458(6) 1 calc PR A 2
C9' C 0.2586(9) 0.5246(9) -0.0901(7) 0.066(2) Uani 0.458(6) 1 d PDU A 2
H9'A H 0.3074 0.5520 -0.1164 0.079 Uiso 0.458(6) 1 calc PR A 2
H9'B H 0.2197 0.4947 -0.1222 0.079 Uiso 0.458(6) 1 calc PR A 2
C10' C 0.3045(7) 0.4720(6) -0.0378(6) 0.0594(18) Uani 0.458(6) 1 d PDU A 2
H10B H 0.2549 0.4483 -0.0086 0.071 Uiso 0.458(6) 1 calc PRD A 2
C7 C 0.3500(4) 0.4128(4) -0.0796(2) 0.0575(13) Uani 1 1 d . . .
C11 C 0.3049(4) 0.5692(3) 0.0563(4) 0.074(2) Uani 1 1 d . . .
C12 C 0.2331(5) 0.5514(5) 0.1156(5) 0.123(4) Uani 1 1 d . A .
H12A H 0.1905 0.5106 0.1013 0.184 Uiso 1 1 calc RD . .
H12B H 0.1966 0.5973 0.1260 0.184 Uiso 1 1 calc R . .
H12C H 0.2678 0.5353 0.1563 0.184 Uiso 1 1 calc R . .
C13 C 0.3655(4) 0.6271(4) 0.0745(4) 0.0760(18) Uani 1 1 d . A .
H13A H 0.4215 0.6355 0.0491 0.091 Uiso 1 1 calc RD . .
H13B H 0.3513 0.6587 0.1124 0.091 Uiso 1 1 calc R . .
C14 C 0.2882(5) 0.3453(5) -0.0706(4) 0.111(3) Uani 1 1 d . A .
H14A H 0.2797 0.3198 -0.1146 0.166 Uiso 1 1 calc R . .
H14B H 0.2269 0.3616 -0.0531 0.166 Uiso 1 1 calc RD . .
H14C H 0.3173 0.3099 -0.0383 0.166 Uiso 1 1 calc R . .
C15 C 0.4335(5) 0.3959(5) -0.1141(3) 0.104(3) Uani 1 1 d . A .
H15A H 0.4201 0.3609 -0.1517 0.157 Uiso 1 1 calc R . .
H15B H 0.4781 0.3720 -0.0825 0.157 Uiso 1 1 calc R . .
H15C H 0.4609 0.4430 -0.1322 0.157 Uiso 1 1 calc R . .
C16 C 0.6792(3) 0.3396(3) 0.0133(2) 0.0440(11) Uani 1 1 d . . .
H16A H 0.6384 0.2956 0.0265 0.053 Uiso 1 1 calc R . .
C17 C 0.6692(3) 0.3858(3) -0.0457(2) 0.0472(10) Uani 1 1 d . . .
H17A H 0.6198 0.3802 -0.0816 0.057 Uiso 1 1 calc R . .
C18 C 0.7446(3) 0.4370(3) -0.0471(2) 0.0425(10) Uani 1 1 d . . .
H18A H 0.7581 0.4740 -0.0846 0.051 Uiso 1 1 calc R . .
C19 C 0.8040(3) 0.4218(3) 0.0086(2) 0.0362(10) Uani 1 1 d . . .
H19A H 0.8661 0.4463 0.0182 0.043 Uiso 1 1 calc R . .
C20 C 0.7626(3) 0.3626(2) 0.0458(2) 0.0369(9) Uani 1 1 d . . .
H20A H 0.7902 0.3381 0.0873 0.044 Uiso 1 1 calc R . .
C21 C 0.6009(2) 0.6280(2) -0.0438(2) 0.0321(8) Uani 1 1 d . . .
C22 C 0.5786(3) 0.5808(3) -0.0985(2) 0.0380(10) Uani 1 1 d . . .
H22A H 0.5995 0.5294 -0.0984 0.046 Uiso 1 1 calc R . .
C23 C 0.5261(3) 0.6078(3) -0.1534(2) 0.0426(11) Uani 1 1 d . . .
H23A H 0.5125 0.5752 -0.1907 0.051 Uiso 1 1 calc R . .
C24 C 0.4939(3) 0.6816(3) -0.1536(2) 0.0488(12) Uani 1 1 d . . .
H24A H 0.4581 0.7003 -0.1909 0.059 Uiso 1 1 calc R . .
C25 C 0.5144(4) 0.7286(3) -0.0987(3) 0.0591(15) Uani 1 1 d . . .
H25A H 0.4914 0.7794 -0.0983 0.071 Uiso 1 1 calc R . .
C26 C 0.5685(3) 0.7022(3) -0.0440(3) 0.0474(11) Uani 1 1 d . . .
H26A H 0.5829 0.7352 -0.0071 0.057 Uiso 1 1 calc R . .
C27 C 0.7961(3) 0.6139(2) -0.01314(19) 0.0280(8) Uani 1 1 d . . .
C28 C 0.8073(3) 0.6453(2) -0.0774(2) 0.0300(8) Uani 1 1 d . . .
H28A H 0.7534 0.6585 -0.1035 0.036 Uiso 1 1 calc R . .
C29 C 0.8964(3) 0.6576(3) -0.1039(2) 0.0373(10) Uani 1 1 d . . .
H29A H 0.9034 0.6795 -0.1479 0.045 Uiso 1 1 calc R . .
C30 C 0.9755(3) 0.6380(3) -0.0663(2) 0.0374(10) Uani 1 1 d . . .
H30A H 1.0367 0.6453 -0.0847 0.045 Uiso 1 1 calc R . .
C31 C 0.9645(3) 0.6079(3) -0.0019(2) 0.0416(11) Uani 1 1 d . . .
H31A H 1.0183 0.5952 0.0246 0.050 Uiso 1 1 calc R . .
C32 C 0.8755(3) 0.5963(3) 0.0242(2) 0.0364(9) Uani 1 1 d . . .
H32A H 0.8687 0.5757 0.0687 0.044 Uiso 1 1 calc R . .
C33 C 0.6682(3) 0.6642(2) 0.08943(18) 0.0328(8) Uani 1 1 d . . .
C34 C 0.7330(3) 0.7214(3) 0.1010(2) 0.0456(11) Uani 1 1 d . . .
H34A H 0.7875 0.7248 0.0731 0.055 Uiso 1 1 calc R . .
C35 C 0.7196(4) 0.7744(3) 0.1532(3) 0.0546(13) Uani 1 1 d . . .
H35A H 0.7648 0.8134 0.1605 0.066 Uiso 1 1 calc R . .
C36 C 0.6412(4) 0.7703(3) 0.1938(2) 0.0554(14) Uani 1 1 d . . .
H36A H 0.6322 0.8060 0.2296 0.066 Uiso 1 1 calc R . .
C37 C 0.5760(4) 0.7141(3) 0.1823(3) 0.0569(14) Uani 1 1 d . . .
H37A H 0.5214 0.7113 0.2102 0.068 Uiso 1 1 calc R . .
C38 C 0.5886(3) 0.6610(3) 0.1302(2) 0.0444(11) Uani 1 1 d . . .
H38A H 0.5427 0.6226 0.1227 0.053 Uiso 1 1 calc R . .
C39 C 0.7877(3) 0.5204(2) 0.1915(2) 0.0306(9) Uani 1 1 d . . .
C40 C 0.8760(3) 0.4910(3) 0.1753(2) 0.0353(9) Uani 1 1 d . . .
H40A H 0.8805 0.4428 0.1536 0.042 Uiso 1 1 calc R . .
C41 C 0.9584(3) 0.5316(3) 0.1906(2) 0.0454(11) Uani 1 1 d . . .
H41A H 1.0183 0.5107 0.1801 0.054 Uiso 1 1 calc R . .
C42 C 0.9517(4) 0.6019(3) 0.2211(3) 0.0589(15) Uani 1 1 d . . .
H42A H 1.0072 0.6298 0.2314 0.071 Uiso 1 1 calc R . .
C43 C 0.8641(4) 0.6325(3) 0.2370(3) 0.0601(15) Uani 1 1 d . . .
H43A H 0.8601 0.6811 0.2580 0.072 Uiso 1 1 calc R . .
C44 C 0.7832(4) 0.5924(3) 0.2223(2) 0.0461(11) Uani 1 1 d . . .
H44A H 0.7237 0.6139 0.2331 0.055 Uiso 1 1 calc R . .
C45 C 0.6961(3) 0.3717(2) 0.19905(19) 0.0294(8) Uani 1 1 d . . .
C46 C 0.6266(3) 0.3190(3) 0.1819(2) 0.0353(9) Uani 1 1 d . . .
H46A H 0.5750 0.3345 0.1544 0.042 Uiso 1 1 calc R . .
C47 C 0.6319(3) 0.2442(3) 0.2044(2) 0.0396(10) Uani 1 1 d . . .
H47A H 0.5844 0.2085 0.1923 0.047 Uiso 1 1 calc R . .
C48 C 0.7063(3) 0.2222(3) 0.2444(2) 0.0409(10) Uani 1 1 d . . .
H48A H 0.7106 0.1709 0.2593 0.049 Uiso 1 1 calc R . .
C49 C 0.7742(3) 0.2729(3) 0.2628(2) 0.0398(10) Uani 1 1 d . . .
H49A H 0.8252 0.2568 0.2906 0.048 Uiso 1 1 calc R . .
C50 C 0.7692(3) 0.3486(2) 0.2410(2) 0.0328(9) Uani 1 1 d . . .
H50A H 0.8158 0.3841 0.2548 0.039 Uiso 1 1 calc R . .
C51 C 0.5933(3) 0.5016(2) 0.2261(2) 0.0360(9) Uani 1 1 d . . .
C52 C 0.4997(3) 0.5122(3) 0.2085(3) 0.0460(11) Uani 1 1 d . . .
H52A H 0.4803 0.5062 0.1625 0.055 Uiso 1 1 calc R . .
C53 C 0.4345(3) 0.5315(3) 0.2579(3) 0.0593(14) Uani 1 1 d . . .
H53A H 0.3704 0.5376 0.2455 0.071 Uiso 1 1 calc R . .
C54 C 0.4611(4) 0.5419(3) 0.3243(3) 0.0582(13) Uani 1 1 d . . .
H54A H 0.4160 0.5567 0.3575 0.070 Uiso 1 1 calc R . .
C55 C 0.5526(4) 0.5309(3) 0.3424(2) 0.0555(13) Uani 1 1 d . . .
H55A H 0.5713 0.5376 0.3884 0.067 Uiso 1 1 calc R . .
C56 C 0.6180(4) 0.5102(3) 0.2944(2) 0.0519(13) Uani 1 1 d . . .
H56A H 0.6813 0.5015 0.3079 0.062 Uiso 1 1 calc R . .
P3 P 0.06461(10) 0.33263(9) 0.11416(9) 0.0620(4) Uani 1 1 d . . .
F1 F 0.0327(3) 0.4125(2) 0.0815(2) 0.0878(11) Uani 1 1 d . . .
F2 F 0.0936(4) 0.2545(3) 0.1442(3) 0.1293(18) Uani 1 1 d . . .
F3 F 0.1644(3) 0.3463(3) 0.0868(4) 0.162(3) Uani 1 1 d . . .
F4 F 0.0398(5) 0.2912(3) 0.0462(3) 0.149(2) Uani 1 1 d . . .
F5 F -0.0380(4) 0.3222(3) 0.1392(4) 0.169(3) Uani 1 1 d . . .
F6 F 0.0859(6) 0.3749(3) 0.1808(3) 0.180(3) Uani 1 1 d . . .

loop_
_atom_site_aniso_label
_atom_site_aniso_U_11
_atom_site_aniso_U_22
_atom_site_aniso_U_33
_atom_site_aniso_U_23
_atom_site_aniso_U_13
_atom_site_aniso_U_12
Ru1 0.02354(13) 0.03251(15) 0.02707(13) 0.00350(14) -0.00314(12) -0.00453(13)
P1 0.0236(5) 0.0336(5) 0.0259(4) 0.0046(4) 0.0011(4) -0.0010(4)
P2 0.0273(4) 0.0286(5) 0.0272(4) 0.0033(4) 0.0009(4) 0.0006(4)
C1 0.0331(18) 0.043(2) 0.041(2) 0.018(3) -0.0048(18) -0.0060(19)
C2 0.032(2) 0.079(4) 0.048(2) 0.021(3) -0.009(2) -0.014(2)
C3 0.033(2) 0.044(3) 0.050(3) 0.001(2) -0.0003(19) -0.014(2)
C4 0.035(2) 0.065(4) 0.072(3) -0.030(3) -0.006(2) -0.008(2)
C5 0.259(13) 0.042(3) 0.070(4) 0.001(4) -0.009(6) 0.010(5)
O1 0.047(3) 0.079(4) 0.085(4) 0.010(3) -0.022(3) -0.005(3)
C6 0.027(3) 0.052(4) 0.067(4) 0.010(4) -0.011(3) -0.007(3)
C8 0.046(3) 0.069(4) 0.077(4) 0.007(4) -0.020(3) -0.007(4)
C9 0.044(3) 0.066(4) 0.079(4) 0.010(4) -0.013(3) 0.003(3)
C10 0.035(3) 0.054(4) 0.072(4) 0.006(3) -0.014(3) -0.002(3)
O1' 0.042(3) 0.076(4) 0.094(4) 0.011(4) -0.024(3) 0.004(3)
C6' 0.031(3) 0.053(4) 0.062(4) 0.011(4) -0.017(3) -0.005(4)
C8' 0.041(4) 0.058(4) 0.080(4) 0.010(4) -0.017(4) 0.004(4)
C9' 0.049(4) 0.068(4) 0.080(4) 0.010(4) -0.022(4) -0.004(4)
C10' 0.043(3) 0.062(4) 0.073(4) 0.010(4) -0.020(3) -0.006(3)
C7 0.049(3) 0.077(4) 0.047(2) 0.003(3) -0.014(2) -0.002(3)
C11 0.040(2) 0.040(3) 0.143(6) -0.024(4) -0.039(4) 0.015(2)
C12 0.057(4) 0.097(6) 0.215(11) 0.058(7) -0.019(5) -0.024(4)
C13 0.060(4) 0.061(4) 0.107(5) -0.011(4) 0.021(3) 0.006(3)
C14 0.077(5) 0.134(7) 0.121(6) 0.060(6) -0.031(4) -0.054(5)
C15 0.071(4) 0.179(9) 0.063(4) -0.045(5) 0.012(3) -0.057(5)
C16 0.052(3) 0.033(2) 0.046(2) -0.005(2) -0.001(2) -0.003(2)
C17 0.059(3) 0.046(2) 0.0360(19) -0.008(2) -0.014(3) -0.003(2)
C18 0.052(2) 0.047(2) 0.0289(19) -0.005(2) 0.004(2) 0.003(2)
C19 0.035(2) 0.040(2) 0.034(2) -0.0100(19) 0.0047(18) 0.0019(18)
C20 0.041(2) 0.039(2) 0.0310(19) -0.006(2) -0.002(2) 0.0098(17)
C21 0.0221(16) 0.046(2) 0.0279(18) 0.010(2) 0.0025(17) 0.0012(16)
C22 0.0269(19) 0.048(3) 0.039(2) 0.008(2) -0.0033(17) -0.0045(19)
C23 0.030(2) 0.060(3) 0.038(2) 0.011(2) -0.0056(18) -0.010(2)
C24 0.035(2) 0.074(4) 0.038(2) 0.009(3) -0.010(2) 0.013(2)
C25 0.057(3) 0.067(4) 0.053(3) 0.014(3) -0.002(3) 0.032(3)
C26 0.051(3) 0.054(3) 0.037(2) 0.004(3) -0.002(2) 0.015(2)
C27 0.0255(17) 0.030(2) 0.0280(19) 0.0011(17) 0.0019(15) -0.0052(16)
C28 0.0284(18) 0.0290(19) 0.0325(19) 0.0052(17) -0.0022(16) -0.0007(16)
C29 0.037(2) 0.043(2) 0.032(2) 0.007(2) 0.0088(19) -0.0039(19)
C30 0.0267(19) 0.043(2) 0.042(2) 0.001(2) 0.0092(17) -0.0061(18)
C31 0.031(2) 0.053(3) 0.041(2) 0.007(2) -0.0056(19) -0.009(2)
C32 0.0312(19) 0.046(2) 0.0323(19) 0.012(2) -0.0034(16) -0.0090(18)
C33 0.040(2) 0.0319(19) 0.0269(17) 0.0041(16) 0.0044(18) 0.0049(19)
C34 0.049(3) 0.051(3) 0.037(2) -0.006(2) 0.006(2) -0.005(2)
C35 0.069(3) 0.049(3) 0.045(3) -0.011(3) -0.001(3) 0.002(3)
C36 0.082(4) 0.043(3) 0.041(2) -0.001(2) 0.003(3) 0.023(3)
C37 0.068(3) 0.052(3) 0.051(3) 0.009(3) 0.026(3) 0.019(3)
C38 0.043(2) 0.040(2) 0.050(3) 0.011(2) 0.017(2) 0.008(2)
C39 0.037(2) 0.029(2) 0.0262(18) 0.0034(17) -0.0057(16) -0.0072(17)
C40 0.035(2) 0.043(2) 0.0283(19) 0.0070(19) -0.0033(17) -0.0077(18)
C41 0.041(2) 0.057(3) 0.038(2) 0.016(2) -0.0145(19) -0.016(2)
C42 0.061(3) 0.055(3) 0.061(3) 0.015(3) -0.033(3) -0.026(3)
C43 0.082(4) 0.036(3) 0.062(3) -0.001(2) -0.034(3) -0.012(3)
C44 0.058(3) 0.035(2) 0.045(3) 0.000(2) -0.015(2) 0.007(2)
C45 0.0326(19) 0.034(2) 0.0220(17) 0.0035(17) 0.0051(15) 0.0006(17)
C46 0.034(2) 0.043(3) 0.0286(19) 0.0007(19) 0.0028(17) -0.0044(18)
C47 0.047(2) 0.034(2) 0.037(2) -0.001(2) 0.009(2) -0.0102(19)
C48 0.058(3) 0.030(2) 0.034(2) 0.0066(19) 0.009(2) 0.005(2)
C49 0.047(2) 0.038(2) 0.034(2) 0.008(2) -0.002(2) 0.008(2)
C50 0.037(2) 0.034(2) 0.0279(19) 0.0008(18) -0.0007(17) 0.0016(18)
C51 0.040(2) 0.029(2) 0.039(2) 0.0066(19) 0.008(2) 0.0044(18)
C52 0.037(2) 0.038(2) 0.063(3) -0.009(2) 0.009(2) -0.0032(19)
C53 0.035(2) 0.057(3) 0.086(4) -0.009(3) 0.017(2) 0.000(2)
C54 0.059(3) 0.053(3) 0.063(3) -0.005(3) 0.034(3) -0.002(3)
C55 0.059(3) 0.066(3) 0.041(2) 0.006(3) 0.016(2) 0.016(3)
C56 0.051(3) 0.068(3) 0.037(2) 0.008(2) 0.006(2) 0.024(2)
P3 0.0477(8) 0.0553(8) 0.0831(10) -0.0062(9) 0.0043(7) -0.0044(7)
F1 0.093(3) 0.082(3) 0.089(2) 0.008(2) 0.008(2) 0.018(2)
F2 0.166(5) 0.075(3) 0.147(4) 0.026(3) 0.009(4) 0.040(3)
F3 0.054(2) 0.146(5) 0.286(7) 0.059(5) 0.044(4) 0.010(3)
F4 0.186(5) 0.121(4) 0.139(4) -0.068(4) -0.036(4) 0.048(4)
F5 0.106(4) 0.085(3) 0.317(9) 0.017(5) 0.100(5) 0.008(3)
F6 0.317(9) 0.110(4) 0.114(4) -0.022(3) -0.110(5) 0.051(5)

loop_
_atom_type_symbol
_atom_type_description
_atom_type_scat_dispersion_real
_atom_type_scat_dispersion_imag
_atom_type_scat_source
C C 0.0033 0.0016 'International Tables Vol C Tables 4.2.6.8 and 6.1.1.4'
H H 0.0000 0.0000 'International Tables Vol C Tables 4.2.6.8 and 6.1.1.4'
O O 0.0106 0.0060 'International Tables Vol C Tables 4.2.6.8 and 6.1.1.4'
F F 0.0171 0.0103 'International Tables Vol C Tables 4.2.6.8 and 6.1.1.4'
P P 0.1023 0.0942 'International Tables Vol C Tables 4.2.6.8 and 6.1.1.4'
Ru Ru -1.2594 0.8363 'International Tables Vol C Tables 4.2.6.8 and 6.1.1.4'

loop_
_geom_angle_atom_site_label_1
_geom_angle_atom_site_label_2
_geom_angle_atom_site_label_3
_geom_angle
C1 Ru1 C18 122.64(18)
C1 Ru1 C17 93.13(19)
C18 Ru1 C17 36.39(17)
C1 Ru1 C16 96.29(19)
C18 Ru1 C16 61.01(17)
C17 Ru1 C16 36.73(16)
C1 Ru1 C20 129.08(18)
C18 Ru1 C20 60.29(17)
C17 Ru1 C20 60.31(16)
C16 Ru1 C20 36.12(16)
C1 Ru1 C19 153.29(18)
C18 Ru1 C19 36.38(16)
C17 Ru1 C19 60.50(16)
C16 Ru1 C19 60.54(17)
C20 Ru1 C19 35.89(16)
C1 Ru1 P1 97.12(14)
C18 Ru1 P1 88.39(12)
C17 Ru1 P1 114.70(12)
C16 Ru1 P1 149.10(12)
C20 Ru1 P1 132.67(11)
C19 Ru1 P1 97.96(12)
C1 Ru1 P2 96.66(13)
C18 Ru1 P2 139.33(12)
C17 Ru1 P2 144.95(12)
C16 Ru1 P2 108.54(12)
C20 Ru1 P2 87.96(12)
C19 Ru1 P2 103.10(11)
P1 Ru1 P2 97.38(4)
C33 P1 C21 102.93(19)
C33 P1 C27 102.52(19)
C21 P1 C27 101.81(17)
C33 P1 Ru1 121.57(12)
C21 P1 Ru1 113.59(14)
C27 P1 Ru1 112.07(14)
C51 P2 C39 103.2(2)
C51 P2 C45 97.62(18)
C39 P2 C45 105.24(18)
C51 P2 Ru1 125.39(15)
C39 P2 Ru1 113.97(13)
C45 P2 Ru1 108.81(12)
C2 C1 Ru1 168.6(5)
C1 C2 C6 122.5(5)
C1 C2 C3 119.2(4)
C6 C2 C3 116.1(5)
C1 C2 C6' 117.2(5)
C6 C2 C6' 30.5(5)
C3 C2 C6' 121.2(5)
C4 C3 C2 116.0(4)
C5 C4 C3 126.5(6)
C9 O1 C8 113.7(8)
C10 C6 C2 109.3(7)
C10 C6 C7 107.5(6)
C2 C6 C7 122.4(7)
O1 C8 C7 107.8(7)
O1 C9 C10 109.0(9)
C11 C10 C6 116.5(7)
C11 C10 C9 98.0(8)
C6 C10 C9 114.4(9)
C9' O1' C8' 108.4(9)
C10' C6' C2 107.0(8)
C10' C6' C11 105.0(8)
C2 C6' C11 117.3(7)
O1' C8' C11 112.2(9)
O1' C9' C10' 107.8(11)
C6' C10' C7 112.1(9)
C6' C10' C9' 111.8(10)
C7 C10' C9' 104.0(9)
C15 C7 C10' 142.3(7)
C15 C7 C14 112.9(7)
C10' C7 C14 103.8(6)
C15 C7 C8 97.7(6)
C10' C7 C8 75.1(6)
C14 C7 C8 112.3(6)
C15 C7 C6 105.6(5)
C10' C7 C6 42.4(5)
C14 C7 C6 124.6(6)
C8 C7 C6 99.8(6)
C13 C11 C10 141.8(7)
C13 C11 C12 111.0(6)
C10 C11 C12 106.0(6)
C13 C11 C8' 90.8(6)
C10 C11 C8' 81.9(6)
C12 C11 C8' 115.2(6)
C13 C11 C6' 103.6(5)
C10 C11 C6' 40.6(5)
C12 C11 C6' 132.8(6)
C8' C11 C6' 94.8(7)
C20 C16 C17 106.9(4)
C20 C16 Ru1 72.2(2)
C17 C16 Ru1 71.2(3)
C18 C17 C16 107.8(4)
C18 C17 Ru1 70.9(3)
C16 C17 Ru1 72.1(2)
C17 C18 C19 108.8(4)
C17 C18 Ru1 72.7(3)
C19 C18 Ru1 73.7(3)
C20 C19 C18 107.1(4)
C20 C19 Ru1 71.7(2)
C18 C19 Ru1 69.9(2)
C19 C20 C16 109.3(4)
C19 C20 Ru1 72.4(2)
C16 C20 Ru1 71.7(2)
C26 C21 C22 118.9(4)
C26 C21 P1 121.7(4)
C22 C21 P1 119.2(3)
C21 C22 C23 121.0(4)
C24 C23 C22 120.1(5)
C23 C24 C25 119.3(4)
C24 C25 C26 120.9(5)
C21 C26 C25 119.9(5)
C32 C27 C28 118.6(4)
C32 C27 P1 119.0(3)
C28 C27 P1 122.4(3)
C27 C28 C29 120.6(4)
C28 C29 C30 120.1(4)
C31 C30 C29 119.4(4)
C30 C31 C32 120.1(4)
C31 C32 C27 121.3(4)
C34 C33 C38 118.5(4)
C34 C33 P1 124.1(3)
C38 C33 P1 117.4(3)
C33 C34 C35 120.9(4)
C36 C35 C34 120.2(5)
C35 C36 C37 119.4(5)
C36 C37 C38 120.9(5)
C33 C38 C37 120.1(5)
C40 C39 C44 118.2(4)
C40 C39 P2 119.7(3)
C44 C39 P2 121.8(3)
C39 C40 C41 120.9(4)
C42 C41 C40 119.4(5)
C41 C42 C43 120.5(4)
C44 C43 C42 120.1(5)
C43 C44 C39 120.8(5)
C50 C45 C46 118.7(4)
C50 C45 P2 124.7(3)
C46 C45 P2 116.6(3)
C47 C46 C45 120.8(4)
C48 C47 C46 119.3(4)
C49 C48 C47 120.9(4)
C48 C49 C50 120.2(4)
C45 C50 C49 119.9(4)
C52 C51 C56 117.8(4)
C52 C51 P2 122.6(4)
C56 C51 P2 119.3(3)
C53 C52 C51 120.1(5)
C54 C53 C52 121.0(5)
C55 C54 C53 119.4(4)
C54 C55 C56 120.4(5)
C55 C56 C51 121.2(5)
F6 P3 F3 92.4(4)
F6 P3 F2 93.0(3)
F3 P3 F2 91.5(3)
F6 P3 F5 88.4(4)
F3 P3 F5 176.9(4)
F2 P3 F5 91.4(3)
F6 P3 F4 178.1(4)
F3 P3 F4 88.9(4)
F2 P3 F4 88.4(3)
F5 P3 F4 90.2(4)
F6 P3 F1 88.5(3)
F3 P3 F1 89.1(3)
F2 P3 F1 178.4(3)
F5 P3 F1 87.9(3)
F4 P3 F1 90.1(3)

loop_
_geom_bond_atom_site_label_1
_geom_bond_atom_site_label_2
_geom_bond_distance
Ru1 C1 1.888(4)
Ru1 C18 2.229(5)
Ru1 C17 2.251(4)
Ru1 C16 2.262(5)
Ru1 C20 2.268(4)
Ru1 C19 2.278(4)
Ru1 P1 2.3510(11)
Ru1 P2 2.3568(9)
P1 C33 1.819(4)
P1 C21 1.832(4)
P1 C27 1.838(4)
P2 C51 1.823(4)
P2 C39 1.831(4)
P2 C45 1.845(4)
C1 C2 1.301(5)
C2 C6 1.507(10)
C2 C3 1.534(6)
C2 C6' 1.659(12)
C3 C4 1.491(7)
C4 C5 1.267(9)
O1 C9 1.412(12)
O1 C8 1.483(12)
C6 C10 1.476(11)
C6 C7 1.656(12)
C8 C7 1.588(12)
C9 C10 1.498(13)
C10 C11 1.443(11)
O1' C9' 1.429(14)
O1' C8' 1.471(13)
C6' C10' 1.459(12)
C6' C11 1.708(13)
C8' C11 1.683(13)
C9' C10' 1.527(15)
C10' C7 1.473(13)
C7 C15 1.399(8)
C7 C14 1.485(9)
C11 C13 1.379(8)
C11 C12 1.579(11)
C16 C20 1.405(6)
C16 C17 1.422(6)
C17 C18 1.399(6)
C18 C19 1.407(6)
C19 C20 1.401(6)
C21 C26 1.382(6)
C21 C22 1.392(6)
C22 C23 1.394(6)
C23 C24 1.374(7)
C24 C25 1.387(8)
C25 C26 1.400(7)
C27 C32 1.381(5)
C27 C28 1.385(5)
C28 C29 1.387(6)
C29 C30 1.388(6)
C30 C31 1.380(6)
C31 C32 1.380(6)
C33 C34 1.382(6)
C33 C38 1.387(6)
C34 C35 1.397(7)
C35 C36 1.372(8)
C36 C37 1.373(8)
C37 C38 1.395(7)
C39 C40 1.394(6)
C39 C44 1.404(6)
C40 C41 1.403(6)
C41 C42 1.376(8)
C42 C43 1.391(8)
C43 C44 1.379(7)
C45 C50 1.386(6)
C45 C46 1.394(6)
C46 C47 1.389(6)
C47 C48 1.372(6)
C48 C49 1.362(7)
C49 C50 1.397(6)
C51 C52 1.386(6)
C51 C56 1.394(6)
C52 C53 1.382(7)
C53 C54 1.370(8)
C54 C55 1.362(7)
C55 C56 1.373(6)
P3 F6 1.535(5)
P3 F3 1.535(4)
P3 F2 1.549(5)
P3 F5 1.549(5)
P3 F4 1.560(5)
P3 F1 1.609(4)
